data_2012872
loop_
_publ_author_name
'Joanna Meszko'
'Karol Krzymi\'nski'
'Antoni Konitz'
'Jerzy B\/la\.zejowski'

_publ_section_title
;
 9-(Trichloroacetylimino)acridine monohydrate
;
_journal_issue 8
_journal_name_full 'Acta Crystallographica Section C'
_journal_page_first o460
_journal_page_last o462
_journal_paper_doi 10.1107/S0108270102010399
_journal_volume 58
_journal_year 2002
_chemical_formula_iupac 'C15 H9 Cl3 N2 O, H2 O'
_chemical_formula_moiety 'C15 H9 Cl3 N2 O, H2 O'
_chemical_formula_sum 'C15 H11 Cl3 N2 O2'
_chemical_formula_weight 357.61
_chemical_name_systematic
;
9-(Trichloroacetylimino)acridine monohydrate
;
_space_group_IT_number 14
_symmetry_cell_setting monoclinic
_symmetry_space_group_name_Hall '-P 2ybc'
_symmetry_space_group_name_H-M 'P 1 21/c 1'
_atom_sites_solution_hydrogens geom
_atom_sites_solution_primary direct
_atom_sites_solution_secondary difmap
_cell_angle_alpha 90.00
_cell_angle_beta 103.88(3)
_cell_angle_gamma 90.00
_cell_formula_units_Z 4
_cell_length_a 11.780(2)
_cell_length_b 6.9060(10)
_cell_length_c 18.823(4)
_cell_measurement_reflns_used 50
_cell_measurement_temperature 293(2)
_cell_measurement_theta_max 30
_cell_measurement_theta_min 1.5
_cell_volume 1486.6(5)
_computing_cell_refinement 'KM-4 Software'
_computing_data_collection 'KM-4 Software (Kuma, 1989)'
_computing_data_reduction 'KM-4 Software'
_computing_molecular_graphics 'ORTEPII (Johnson, 1976)'
_computing_publication_material SHELXL97
_computing_structure_refinement 'SHELXL97 (Sheldrick, 1997)'
_computing_structure_solution 'SHELXS97 (Sheldrick, 1997)'
_diffrn_ambient_temperature 293(2)
_diffrn_measured_fraction_theta_full 0.928
_diffrn_measured_fraction_theta_max 0.928
_diffrn_measurement_device_type 'Kuma KM-4'
_diffrn_measurement_method \q/2\q
_diffrn_radiation_monochromator graphite
_diffrn_radiation_source 'fine-focus sealed tube'
_diffrn_radiation_type MoK\a
_diffrn_radiation_wavelength 0.71073
_diffrn_reflns_av_R_equivalents 0.0502
_diffrn_reflns_av_sigmaI/netI 0.1220
_diffrn_reflns_limit_h_max 16
_diffrn_reflns_limit_h_min -16
_diffrn_reflns_limit_k_max 9
_diffrn_reflns_limit_k_min 0
_diffrn_reflns_limit_l_max 0
_diffrn_reflns_limit_l_min -26
_diffrn_reflns_number 4500
_diffrn_reflns_theta_full 30.07
_diffrn_reflns_theta_max 30.07
_diffrn_reflns_theta_min 1.78
_diffrn_standards_decay_% 3.9
_diffrn_standards_interval_count 200
_diffrn_standards_number 3
_exptl_absorpt_coefficient_mu 0.624
_exptl_absorpt_correction_type none
_exptl_crystal_colour yellow
_exptl_crystal_density_diffrn 1.598
_exptl_crystal_density_method 'not measured'
_exptl_crystal_description prism
_exptl_crystal_F_000 728
_exptl_crystal_size_max 0.5
_exptl_crystal_size_mid 0.3
_exptl_crystal_size_min 0.2
_refine_diff_density_max 0.434
_refine_diff_density_min -0.511
_refine_ls_extinction_expression Fc^*^=kFc[1+0.001xFc^2^\l^3^/sin(2\q)]^-1/4^
_refine_ls_extinction_method none
_refine_ls_goodness_of_fit_ref 1.029
_refine_ls_hydrogen_treatment mixed
_refine_ls_matrix_type full
_refine_ls_number_parameters 210
_refine_ls_number_reflns 4369
_refine_ls_number_restraints 0
_refine_ls_restrained_S_all 1.029
_refine_ls_R_factor_all 0.1903
_refine_ls_R_factor_gt 0.0512
_refine_ls_shift/su_max <0.001
_refine_ls_shift/su_mean 0.000
_refine_ls_structure_factor_coef Fsqd
_refine_ls_weighting_details 'calc w = 1/[\s^2^(Fo^2^)+(0.0854P)^2^] where P = (Fo^2^+2Fc^2^)/3'
_refine_ls_weighting_scheme calc
_refine_ls_wR_factor_gt 0.1463
_refine_ls_wR_factor_ref 0.1941
_reflns_number_gt 1671
_reflns_number_total 4369
_reflns_threshold_expression I>2\s(I)
_cod_data_source_file gd1205.cif
_cod_data_source_block I
_cod_original_sg_symbol_H-M 'P 21/c'
_cod_database_code 2012872
_cod_database_fobs_code 2012872

loop_
_symmetry_equiv_pos_as_xyz
'x, y, z'
'-x, y+1/2, -z+1/2'
'-x, -y, -z'
'x, -y-1/2, z-1/2'

loop_
_atom_site_label
_atom_site_fract_x
_atom_site_fract_y
_atom_site_fract_z
_atom_site_U_iso_or_equiv
_atom_site_adp_type
_atom_site_calc_flag
_atom_site_refinement_flags
_atom_site_occupancy
_atom_site_disorder_assembly
_atom_site_disorder_group
_atom_site_type_symbol
C1 0.9963(4) 0.1134(8) 0.6936(3) 0.0410(11) Uani d . 1 . . C
H1 0.9334 0.0935 0.7172 0.049 Uiso d R 1 . . H
C2 1.1099(4) 0.0919(8) 0.7328(3) 0.0485(12) Uani d . 1 . . C
H2 1.1260 0.0590 0.7838 0.058 Uiso d R 1 . . H
C3 1.2007(4) 0.1141(8) 0.6974(3) 0.0494(13) Uani d . 1 . . C
H3 1.2801 0.0965 0.7246 0.059 Uiso d R 1 . . H
C4 1.1797(4) 0.1600(7) 0.6257(3) 0.0400(11) Uani d . 1 . . C
H4 1.2443 0.1789 0.6035 0.048 Uiso d R 1 . . H
C5 0.9163(4) 0.3258(6) 0.3984(2) 0.0387(11) Uani d . 1 . . C
H5 0.9834 0.3394 0.3782 0.046 Uiso d R 1 . . H
C6 0.8092(4) 0.3625(7) 0.3570(3) 0.0442(11) Uani d . 1 . . C
H6 0.7997 0.3978 0.3066 0.053 Uiso d R 1 . . H
C7 0.7109(4) 0.3480(8) 0.3867(3) 0.0465(12) Uani d . 1 . . C
H7 0.6342 0.3732 0.3566 0.056 Uiso d R 1 . . H
C8 0.7234(4) 0.2924(7) 0.4580(2) 0.0377(10) Uani d . 1 . . C
H8 0.6562 0.2837 0.4784 0.045 Uiso d R 1 . . H
C9 0.8536(3) 0.1992(6) 0.5775(2) 0.0279(8) Uani d . 1 . . C
N10 1.0425(3) 0.2382(5) 0.5132(2) 0.0330(8) Uani d . 1 . . N
C11 0.9703(3) 0.1664(6) 0.6190(2) 0.0316(9) Uani d . 1 . . C
C12 1.0642(3) 0.1883(6) 0.5847(2) 0.0329(9) Uani d . 1 . . C
C13 0.8357(3) 0.2570(6) 0.5033(2) 0.0309(9) Uani d . 1 . . C
C14 0.9334(3) 0.2743(6) 0.4719(2) 0.0291(8) Uani d . 1 . . C
N15 0.7642(3) 0.1530(6) 0.6080(2) 0.0348(8) Uani d . 1 . . N
C16 0.6839(3) 0.2736(6) 0.6171(2) 0.0289(8) Uani d . 1 . . C
O17 0.6810(3) 0.4516(5) 0.6152(2) 0.0490(9) Uani d . 1 . . O
C18 0.5741(3) 0.1755(6) 0.6333(2) 0.0307(9) Uani d . 1 . . C
Cl19 0.53508(10) 0.2900(2) 0.70786(6) 0.0480(3) Uani d . 1 . . Cl
Cl20 0.45841(9) 0.2077(2) 0.55447(6) 0.0522(4) Uani d . 1 . . Cl
Cl21 0.59035(12) -0.07416(19) 0.65156(8) 0.0555(4) Uani d . 1 . . Cl
O22 1.2115(3) 0.2560(6) 0.4373(2) 0.0517(10) Uani d . 1 . . O
H22A 1.243(5) 0.340(9) 0.417(3) 0.062 Uiso d . 1 . . H
H22B 1.227(5) 0.153(10) 0.419(3) 0.062 Uiso d . 1 . . H
H10 1.092(5) 0.252(9) 0.496(3) 0.062 Uiso d . 1 . . H

loop_
_atom_site_aniso_label
_atom_site_aniso_U_11
_atom_site_aniso_U_22
_atom_site_aniso_U_33
_atom_site_aniso_U_12
_atom_site_aniso_U_13
_atom_site_aniso_U_23
C1 0.039(2) 0.047(3) 0.040(2) 0.003(2) 0.0147(19) 0.003(2)
C2 0.048(3) 0.054(3) 0.042(3) 0.005(3) 0.007(2) -0.002(2)
C3 0.034(2) 0.045(3) 0.064(3) 0.001(2) -0.001(2) -0.005(3)
C4 0.0288(19) 0.032(3) 0.061(3) -0.0009(19) 0.016(2) -0.003(2)
C5 0.056(3) 0.026(2) 0.041(2) -0.004(2) 0.027(2) -0.0001(19)
C6 0.063(3) 0.037(3) 0.033(2) 0.000(2) 0.013(2) 0.002(2)
C7 0.045(2) 0.051(3) 0.042(2) 0.006(2) 0.005(2) 0.001(2)
C8 0.035(2) 0.044(3) 0.035(2) -0.001(2) 0.0097(17) 0.000(2)
C9 0.0286(18) 0.0211(19) 0.036(2) -0.0015(16) 0.0114(16) -0.0001(18)
N10 0.0341(17) 0.0247(18) 0.048(2) -0.0033(15) 0.0254(16) 0.0002(16)
C11 0.0299(19) 0.028(2) 0.040(2) -0.0007(17) 0.0140(17) -0.0026(19)
C12 0.0303(18) 0.025(2) 0.047(2) -0.0051(17) 0.0176(17) -0.007(2)
C13 0.0318(18) 0.025(2) 0.041(2) -0.0008(17) 0.0178(16) -0.0008(18)
C14 0.035(2) 0.0192(19) 0.038(2) -0.0012(17) 0.0172(17) -0.0020(18)
N15 0.0287(16) 0.035(2) 0.045(2) 0.0008(15) 0.0177(15) 0.0060(17)
C16 0.0268(17) 0.032(2) 0.0300(19) -0.0029(17) 0.0106(14) -0.0011(18)
O17 0.063(2) 0.0289(17) 0.065(2) -0.0045(16) 0.0343(19) 0.0010(17)
C18 0.0295(18) 0.037(2) 0.0277(18) 0.0005(18) 0.0112(15) 0.0014(18)
Cl19 0.0487(6) 0.0630(8) 0.0387(6) 0.0009(6) 0.0232(5) -0.0076(6)
Cl20 0.0346(5) 0.0785(10) 0.0415(6) -0.0029(6) 0.0052(4) -0.0031(7)
Cl21 0.0559(7) 0.0395(7) 0.0837(10) -0.0028(6) 0.0414(7) 0.0132(7)
O22 0.056(2) 0.0358(19) 0.079(3) -0.0086(17) 0.0476(19) -0.0051(19)

loop_
_atom_type_symbol
_atom_type_description
_atom_type_scat_dispersion_real
_atom_type_scat_dispersion_imag
_atom_type_scat_source
C C 0.0033 0.0016 'International Tables Vol C Tables 4.2.6.8 and 6.1.1.4'
H H 0.0000 0.0000 'International Tables Vol C Tables 4.2.6.8 and 6.1.1.4'
N N 0.0061 0.0033 'International Tables Vol C Tables 4.2.6.8 and 6.1.1.4'
O O 0.0106 0.0060 'International Tables Vol C Tables 4.2.6.8 and 6.1.1.4'
Cl Cl 0.1484 0.1585 'International Tables Vol C Tables 4.2.6.8 and 6.1.1.4'

loop_
_geom_angle_atom_site_label_1
_geom_angle_atom_site_label_2
_geom_angle_atom_site_label_3
_geom_angle
_geom_angle_publ_flag
C2 C1 C11 120.9(4) no
C1 C2 C3 119.4(5) no
C4 C3 C2 121.7(4) no
C3 C4 C12 120.1(4) no
C6 C5 C14 121.1(4) no
C5 C6 C7 120.5(4) no
C8 C7 C6 120.3(4) no
C7 C8 C13 120.3(4) no
N15 C9 C13 122.5(4) no
C1 C11 C12 118.3(4) no
C1 C11 C9 122.4(4) no
C12 C11 C9 119.3(4) no
N10 C12 C4 120.5(4) no
N10 C12 C11 119.9(4) no
C4 C12 C11 119.6(4) no
C8 C13 C9 122.6(4) no
C8 C13 C14 118.1(4) no
C9 C13 C14 119.3(4) no
N10 C14 C5 120.5(4) no
N10 C14 C13 119.8(4) no
C5 C14 C13 119.7(4) no
C9 N15 C16 124.6(4) yes
O17 C16 N15 130.7(4) no
C11 C9 C13 118.7(3) yes
C11 C9 N15 118.4(4) yes
C12 N10 H10 119(4) yes
C12 N10 C14 123.0(3) yes
O17 C16 C18 115.0(3) no
N15 C16 C18 114.3(4) no
C16 C18 Cl21 114.1(3) no
C16 C18 Cl19 110.4(3) no
Cl21 C18 Cl19 108.7(2) no
C16 C18 Cl20 106.9(3) no
Cl21 C18 Cl20 108.2(2) no
Cl19 C18 Cl20 108.3(2) no

loop_
_geom_bond_atom_site_label_1
_geom_bond_atom_site_label_2
_geom_bond_site_symmetry_2
_geom_bond_distance
_geom_bond_publ_flag
C1 C2 . 1.373(7) no
C1 C11 . 1.413(6) no
C2 C3 . 1.398(7) no
C3 C4 . 1.350(7) no
C4 C12 . 1.407(6) no
C5 C6 . 1.339(7) no
C5 C14 . 1.395(6) no
C6 C7 . 1.405(7) no
C7 C8 . 1.370(6) no
C8 C13 . 1.412(6) no
C9 C11 . 1.427(5) yes
C9 C13 . 1.419(6) yes
C9 N15 . 1.354(5) yes
N10 C12 . 1.352(6) yes
N10 C14 . 1.357(5) yes
N10 H10 . 0.74(6) yes
C11 C12 . 1.416(5) no
C13 C14 . 1.420(5) no
N15 C16 . 1.301(5) no
C16 O17 . 1.230(5) no
C16 C18 . 1.554(5) no
C18 Cl21 . 1.759(5) no
C18 Cl19 . 1.765(4) no
C18 Cl20 . 1.772(4) no
O22 H22A . 0.82(6) no
O22 H22B . 0.82(5) no

loop_
_geom_hbond_atom_site_label_D
_geom_hbond_atom_site_label_H
_geom_hbond_atom_site_label_A
_geom_hbond_site_symmetry_A
_geom_hbond_distance_DH
_geom_hbond_distance_HA
_geom_hbond_distance_DA
_geom_hbond_angle_DHA
_geom_hbond_publ_flag
N10 H10 O22 . 0.74(6) 1.99(5) 2.717(5) 170(7) yes
O22 H22A O17 3_766 0.82(6) 1.87(6) 2.694(5) 170.8(6) yes
O22 H22B Cl21 3_756 0.82(5) 2.84(5) 3.420(4) 128.4(7) yes

loop_
_geom_torsion_atom_site_label_1
_geom_torsion_atom_site_label_2
_geom_torsion_atom_site_label_3
_geom_torsion_atom_site_label_4
_geom_torsion
_geom_torsion_publ_flag
C9 N15 C16 O17 -16.1(8) yes
C11 C9 C13 C14 2.1(6) yes
C11 C9 N15 C16 123.0(5) yes
C11 C12 N10 H10 178(5) yes
C12 N10 C14 C13 -1.1(6) yes
C11 C1 C2 C3 -3.0(8) no
C9 N15 C16 C18 164.2(4) no
C1 C2 C3 C4 1.3(8) no
C2 C3 C4 C12 0.5(8) no
C14 C5 C6 C7 -0.6(7) no
C5 C6 C7 C8 -1.3(8) no
C6 C7 C8 C13 2.7(8) no
C2 C1 C11 C12 2.8(7) no
C2 C1 C11 C9 -176.9(5) no
N15 C9 C11 C1 -8.9(6) no
C13 C9 C11 C1 178.3(4) no
N15 C9 C11 C12 171.4(4) no
C13 C9 C11 C12 -1.4(6) no
C14 N10 C12 C4 -177.5(4) no
C14 N10 C12 C11 1.8(6) no
C3 C4 C12 N10 178.6(4) no
C3 C4 C12 C11 -0.6(7) no
C1 C11 C12 N10 179.8(4) no
C9 C11 C12 N10 -0.5(6) no
C1 C11 C12 C4 -1.0(6) no
C9 C11 C12 C4 178.7(4) no
C7 C8 C13 C9 180.0(5) no
C7 C8 C13 C14 -2.2(7) no
N15 C9 C13 C8 7.5(7) no
C11 C9 C13 C8 179.9(4) no
N15 C9 C13 C14 -170.3(4) no
C12 N10 C14 C5 179.8(4) no
C6 C5 C14 N10 -179.8(4) no
C6 C5 C14 C13 1.1(7) no
C8 C13 C14 N10 -178.9(4) no
C9 C13 C14 N10 -0.9(6) no
C8 C13 C14 C5 0.2(6) no
C9 C13 C14 C5 178.2(4) no
C13 C9 N15 C16 -64.6(6) no
O17 C16 C18 Cl21 -169.4(3) no
N15 C16 C18 Cl21 10.3(5) no
O17 C16 C18 Cl19 -46.6(5) no
N15 C16 C18 Cl19 133.1(3) no
O17 C16 C18 Cl20 71.0(4) no
N15 C16 C18 Cl20 -109.3(4) no

loop_
_cod_related_entry_id
_cod_related_entry_database
_cod_related_entry_code
1 ChemSpider 21107435
